data_7718975
loop_
_publ_author_name
'Zheng, Guansong'
'Zhao, Wang'
'Wu, Xiaoyu'
'Wang, Hongshan'
'Du, Yinxia'
'Lu, Juanjuan'
'Zhou, Xiao-Dong'
'Li, Junjie'

_publ_section_title
;
 A wide band gap selenohalide
 Cs<sub>9</sub>Si<sub>8</sub>Se<sub>20</sub>Cl with unprecedented
 [CsSe<sub>7</sub>Cl] mixed anionic units.
;
_journal_issue 30
_journal_name_full 'Dalton transactions (Cambridge, England : 2003)'
_journal_page_first 11601
_journal_page_last 11606
_journal_paper_doi 10.1039/d5dt01021g
_journal_volume 54
_journal_year 2025
_chemical_formula_moiety 'Cl Cs9 Se20 Si8'
_chemical_formula_sum 'Cl Cs9 Se20 Si8'
_chemical_formula_weight 3035.472
_chemical_name_systematic ClCs9Se20Si8
_space_group_crystal_system trigonal
_space_group_IT_number 147
_space_group_name_Hall '-P 3'
_space_group_name_H-M_alt 'P -3'
_symmetry_Int_Tables_number 147
_atom_sites_solution_primary dual
_audit_block_doi 10.25505/fiz.icsd.cc2n3p9s
_audit_creation_date 2025-03-26
_audit_creation_method
;
Olex2 1.5
(compiled 2022.04.07 svn.rca3783a0 for OlexSys, GUI svn.r6498)
;
_audit_update_record
;
2025-04-24 deposited with the CCDC.	2025-06-19 downloaded from the CCDC.
;
_cell_angle_alpha 90
_cell_angle_beta 90
_cell_angle_gamma 120
_cell_formula_units_Z 1
_cell_length_a 10.6055(5)
_cell_length_b 10.6055(5)
_cell_length_c 13.8678(9)
_cell_measurement_reflns_used 1391
_cell_measurement_temperature 296.15
_cell_measurement_theta_max 26.479
_cell_measurement_theta_min 2.660
_cell_volume 1350.83(13)
_computing_cell_refinement 'SAINT V8.40B (?, 2016)'
_computing_data_reduction 'SAINT V8.40B (?, 2016)'
_computing_molecular_graphics 'Olex2 1.5 (Dolomanov et al., 2009)'
_computing_publication_material 'Olex2 1.5 (Dolomanov et al., 2009)'
_computing_structure_refinement 'olex2.refine 1.5 (Bourhis et al., 2015)'
_computing_structure_solution 'SHELXT 2018/2 (Sheldrick, 2018)'
_diffrn_ambient_temperature 296.15
_diffrn_measured_fraction_theta_full 0.9641
_diffrn_measured_fraction_theta_max 0.8454
_diffrn_measurement_device_type 'Bruker APEX-II CCD'
_diffrn_measurement_method '\f and \w scans'
_diffrn_radiation_type 'Mo K\a'
_diffrn_radiation_wavelength 0.71073
_diffrn_reflns_av_R_equivalents 0.0618
_diffrn_reflns_av_unetI/netI 0.0540
_diffrn_reflns_Laue_measured_fraction_full 0.9641
_diffrn_reflns_Laue_measured_fraction_max 0.8454
_diffrn_reflns_limit_h_max 12
_diffrn_reflns_limit_h_min -10
_diffrn_reflns_limit_k_max 13
_diffrn_reflns_limit_k_min -13
_diffrn_reflns_limit_l_max 15
_diffrn_reflns_limit_l_min -16
_diffrn_reflns_number 6972
_diffrn_reflns_point_group_measured_fraction_full 0.9641
_diffrn_reflns_point_group_measured_fraction_max 0.8454
_diffrn_reflns_theta_full 25.2417
_diffrn_reflns_theta_max 27.19
_diffrn_reflns_theta_min 2.22
_diffrn_source_current 1.4
_diffrn_source_power 0.07
_diffrn_source_voltage 50.0
_diffrn_standards_number 0
_exptl_absorpt_coefficient_mu 19.705
_exptl_absorpt_correction_T_max 0.7455
_exptl_absorpt_correction_T_min 0.5118
_exptl_absorpt_correction_type multi-scan
_exptl_absorpt_process_details
;
SADABS-2016/2 (Bruker,2016/2) was used for absorption correction.
wR2(int) was 0.1372 before and 0.0578 after correction.
The Ratio of minimum to maximum transmission is 0.6865.
The \l/2 correction factor is Not present.
;
_exptl_crystal_colour 'clear light black'
_exptl_crystal_colour_lustre clear
_exptl_crystal_colour_modifier light
_exptl_crystal_colour_primary black
_exptl_crystal_density_diffrn 3.731
_exptl_crystal_description block
_exptl_crystal_F_000 1302.867
_exptl_crystal_size_max 0.12
_exptl_crystal_size_mid 0.11
_exptl_crystal_size_min 0.1
_refine_diff_density_max 1.2346
_refine_diff_density_min -1.2459
_refine_diff_density_rms 0.2975
_refine_ls_d_res_high 0.7778
_refine_ls_d_res_low 9.1846
_refine_ls_goodness_of_fit_ref 1.0025
_refine_ls_hydrogen_treatment undef
_refine_ls_matrix_type full
_refine_ls_number_constraints 0
_refine_ls_number_parameters 59
_refine_ls_number_reflns 1711
_refine_ls_number_restraints 0
_refine_ls_restrained_S_all 1.0025
_refine_ls_R_factor_all 0.0574
_refine_ls_R_factor_gt 0.0341
_refine_ls_shift/su_max 0.0001
_refine_ls_shift/su_mean 0.0000
_refine_ls_structure_factor_coef Fsqd
_refine_ls_weighting_details 'w=1/[\s^2^(Fo^2^)+(0.0000P)^2^+4.1164P] where P=(Fo^2^+2Fc^2^)/3'
_refine_ls_weighting_scheme calc
_refine_ls_wR_factor_gt 0.0558
_refine_ls_wR_factor_ref 0.0634
_reflns_Friedel_coverage 0.0
_reflns_limit_h_max 11
_reflns_limit_h_min 0
_reflns_limit_k_max 11
_reflns_limit_k_min 0
_reflns_limit_l_max 16
_reflns_limit_l_min -16
_reflns_number_gt 1261
_reflns_number_total 1711
_reflns_threshold_expression I>=2u(I)
_cod_data_source_file d5dt01021g2.cif
_cod_data_source_block zgs1225666
_cod_depositor_comments 'Adding full bibliography for 7718975.cif.'
_cod_database_code 7718975
_olex2_refinement_description
;
;
_olex2_submission_special_instructions 'No special instructions were received'

loop_
_space_group_symop_id
_space_group_symop_operation_xyz
1 x,y,z
2 -y,x-y,z
3 -x+y,-x,z
4 -x,-y,-z
5 y,-x+y,-z
6 x-y,x,-z

loop_
_atom_site_label
_atom_site_type_symbol
_atom_site_fract_x
_atom_site_fract_y
_atom_site_fract_z
_atom_site_U_iso_or_equiv
_atom_site_adp_type
_atom_site_occupancy
_atom_site_site_symmetry_order
_atom_site_refinement_flags_posn
_atom_site_refinement_flags_adp
_atom_site_refinement_flags_occupancy
Cs01 Cs 0.30195(5) 0.06651(5) 0.36481(4) 0.04571(17) Uani 1.000000 1 . . .
Cs02 Cs 0.0 0.0 1.0 0.0514(3) Uani 1.000000 6 S T P
Cs03 Cs 0.3333333333333333 -0.3333333333333333 0.92077(7) 0.0587(3) Uani 1.000000 3 S T P
Se04 Se 0.46353(7) 0.12759(7) 0.62965(5) 0.03214(19) Uani 1.000000 1 . . .
Se05 Se 0.46677(8) 0.34406(8) 0.85245(5) 0.03444(19) Uani 1.000000 1 . . .
Se06 Se 0.6666666666666666 0.3333333333333333 0.41882(9) 0.0395(3) Uani 1.000000 3 S T P
Se07 Se 0.25886(8) -0.04713(8) 0.84668(6) 0.0473(2) Uani 1.000000 1 . . .
Cl08 Cl 0.0 0.0 0.5 0.0446(11) Uani 1.000000 6 S T P
Si09 Si 0.6666666666666666 0.3333333333333333 0.5753(2) 0.0277(7) Uani 1.000000 3 S T P
Si0A Si 0.4599(2) 0.1369(2) 0.79626(15) 0.0325(5) Uani 1.000000 1 . . .

loop_
_atom_site_aniso_label
_atom_site_aniso_U_11
_atom_site_aniso_U_22
_atom_site_aniso_U_33
_atom_site_aniso_U_12
_atom_site_aniso_U_13
_atom_site_aniso_U_23
Cs01 0.0457(3) 0.0387(3) 0.0511(3) 0.0199(2) 0.0052(2) -0.0006(2)
Cs02 0.0548(5) 0.0548(5) 0.0446(8) 0.0274(2) -0.000000 0.000000
Cs03 0.0610(4) 0.0610(4) 0.0540(6) 0.0305(2) -0.000000 0.000000
Se04 0.0290(4) 0.0282(4) 0.0346(4) 0.0108(3) -0.0005(3) -0.0007(3)
Se05 0.0328(4) 0.0352(4) 0.0366(4) 0.0179(3) 0.0040(3) -0.0012(3)
Se06 0.0435(5) 0.0435(5) 0.0315(7) 0.0217(2) -0.000000 0.000000
Se07 0.0350(4) 0.0376(5) 0.0532(5) 0.0060(4) 0.0118(4) 0.0041(4)
Cl08 0.0400(16) 0.0400(16) 0.054(3) 0.0200(8) -0.000000 0.000000
Si09 0.0260(10) 0.0260(10) 0.0312(19) 0.0130(5) -0.000000 0.000000
Si0A 0.0290(10) 0.0301(11) 0.0359(11) 0.0128(9) 0.0026(9) 0.0008(9)

loop_
_atom_type_symbol
_atom_type_scat_dispersion_real
_atom_type_scat_dispersion_imag
_atom_type_scat_Cromer_Mann_a1
_atom_type_scat_Cromer_Mann_a2
_atom_type_scat_Cromer_Mann_a3
_atom_type_scat_Cromer_Mann_a4
_atom_type_scat_Cromer_Mann_b1
_atom_type_scat_Cromer_Mann_b2
_atom_type_scat_Cromer_Mann_b3
_atom_type_scat_Cromer_Mann_b4
_atom_type_scat_Cromer_Mann_c
_atom_type_scat_source
_atom_type_scat_dispersion_source
Cl 0.14908 0.15974 11.46040 7.19640 6.25560 1.64550 0.01040 1.16620 18.51940 47.77840 -9.55740 'International Tables Volume C Table 6.1.1.4 (pp. 500-502)' 'Brennan, Cowan, Rev. Sci. Instrum., 1992, 63, 850'
Cs -0.32720 2.13113 20.38920 19.10620 10.66200 1.49530 3.56900 0.31070 24.38790 213.90401 3.33520 'International Tables Volume C Table 6.1.1.4 (pp. 500-502)' 'Brennan, Cowan, Rev. Sci. Instrum., 1992, 63, 850'
Se -0.09313 2.23705 17.00060 5.81960 3.97310 4.35430 2.40980 0.27260 15.23720 43.81630 2.84090 'International Tables Volume C Table 6.1.1.4 (pp. 500-502)' 'Brennan, Cowan, Rev. Sci. Instrum., 1992, 63, 850'
Si 0.08275 0.07119 6.29150 3.03530 1.98910 1.54100 2.43860 32.33370 0.67850 81.69370 1.14070 'International Tables Volume C Table 6.1.1.4 (pp. 500-502)' 'Brennan, Cowan, Rev. Sci. Instrum., 1992, 63, 850'

loop_
_geom_angle_atom_site_label_1
_geom_angle_atom_site_label_2
_geom_angle_atom_site_label_3
_geom_angle
_geom_angle_site_symmetry_1
_geom_angle_site_symmetry_3
_geom_angle_publ_flag
Se04 Cs01 Cs01 117.981(17) 5_556 6_556 ?
Se04 Cs01 Cs01 106.525(14) 6_556 3 ?
Se04 Cs01 Cs01 52.899(12) 6_556 6_556 ?
Se04 Cs01 Cs01 123.877(19) 4_656 6_556 ?
Se04 Cs01 Cs01 52.317(15) 5_556 3 ?
Se04 Cs01 Cs01 49.363(15) . 6_556 ?
Se04 Cs01 Cs01 110.779(12) . 3 ?
Se04 Cs01 Cs01 111.012(18) 4_656 3 ?
Se05 Cs01 Cs01 178.334(17) 5_556 6_556 ?
Se05 Cs01 Cs01 88.641(15) 5_556 3 ?
Se05 Cs01 Se04 61.787(17) 5_556 5_556 ?
Se05 Cs01 Se04 57.584(16) 5_556 4_656 ?
Se05 Cs01 Se04 132.121(19) 5_556 . ?
Se05 Cs01 Se04 126.67(2) 5_556 6_556 ?
Se06 Cs01 Cs01 167.48(2) . 3 ?
Se06 Cs01 Cs01 78.65(2) . 6_556 ?
Se06 Cs01 Se04 129.134(18) . 5_556 ?
Se06 Cs01 Se04 70.815(13) . 6_556 ?
Se06 Cs01 Se04 57.63(2) . . ?
Se06 Cs01 Se04 72.035(13) . 4_656 ?
Se06 Cs01 Se05 102.79(2) . 5_556 ?
Se07 Cs01 Cs01 108.150(16) 6_556 6_556 ?
Se07 Cs01 Cs01 97.413(16) 6_556 3 ?
Se07 Cs01 Se04 56.613(17) 6_556 6_556 ?
Se07 Cs01 Se04 142.06(2) 6_556 . ?
Se07 Cs01 Se04 119.02(2) 6_556 4_656 ?
Se07 Cs01 Se04 122.19(2) 6_556 5_556 ?
Se07 Cs01 Se05 71.085(18) 6_556 5_556 ?
Se07 Cs01 Se06 91.20(2) 6_556 . ?
Cl08 Cs01 Cs01 46.748(6) . 6_556 ?
Cl08 Cs01 Cs01 43.252(6) . 3 ?
Cl08 Cs01 Se04 82.892(14) . 5_556 ?
Cl08 Cs01 Se04 130.023(17) . 4_656 ?
Cl08 Cs01 Se04 79.172(14) . . ?
Cl08 Cs01 Se04 78.103(14) . 6_556 ?
Cl08 Cs01 Se05 131.886(18) . 5_556 ?
Cl08 Cs01 Se06 125.19(2) . . ?
Cl08 Cs01 Se07 107.904(19) . 6_556 ?
Si0A Cs01 Cs01 146.39(3) 5_556 6_556 ?
Si0A Cs01 Cs01 59.21(3) 5_556 3 ?
Si0A Cs01 Se04 33.07(3) 5_556 5_556 ?
Si0A Cs01 Se04 143.61(3) 5_556 6_556 ?
Si0A Cs01 Se04 125.63(3) 5_556 . ?
Si0A Cs01 Se04 63.99(3) 5_556 4_656 ?
Si0A Cs01 Se05 32.75(3) 5_556 5_556 ?
Si0A Cs01 Se06 130.12(3) 5_556 . ?
Si0A Cs01 Se07 90.29(3) 5_556 6_556 ?
Si0A Cs01 Cl08 101.41(3) 5_556 . ?
Se07 Cs02 Se07 180.0 5_557 2 ?
Se07 Cs02 Se07 89.755(19) 5_557 . ?
Se07 Cs02 Se07 90.245(18) 5_557 6_557 ?
Se07 Cs02 Se07 180.0 3 6_557 ?
Se07 Cs02 Se07 89.755(18) 2 6_557 ?
Se07 Cs02 Se07 89.755(18) 4_557 2 ?
Se07 Cs02 Se07 90.245(19) 3 2 ?
Se07 Cs02 Se07 180.0 4_557 . ?
Se07 Cs02 Se07 90.245(19) 2 . ?
Se07 Cs02 Se07 89.755(18) 5_557 3 ?
Se07 Cs02 Se07 90.245(19) 4_557 6_557 ?
Se07 Cs02 Se07 89.755(19) 4_557 3 ?
Se07 Cs02 Se07 89.755(19) . 6_557 ?
Se07 Cs02 Se07 90.245(18) 3 . ?
Se07 Cs02 Se07 90.245(19) 5_557 4_557 ?
Se05 Cs03 Se05 59.11(2) 5_557 4_657 ?
Se05 Cs03 Se05 59.11(2) 6_547 4_657 ?
Se05 Cs03 Se05 59.11(2) 6_547 5_557 ?
Se07 Cs03 Se05 72.613(18) 2_545 6_547 ?
Se07 Cs03 Se05 72.613(18) . 5_557 ?
Se07 Cs03 Se05 112.55(2) 2_545 4_657 ?
Se07 Cs03 Se05 127.62(2) . 4_657 ?
Se07 Cs03 Se05 72.613(18) 3_655 4_657 ?
Se07 Cs03 Se05 112.55(2) . 6_547 ?
Se07 Cs03 Se05 127.62(2) 3_655 6_547 ?
Se07 Cs03 Se05 127.62(2) 2_545 5_557 ?
Se07 Cs03 Se05 112.55(2) 3_655 5_557 ?
Se07 Cs03 Se07 112.385(18) 2_545 3_655 ?
Se07 Cs03 Se07 112.385(17) 2_545 . ?
Se07 Cs03 Se07 112.385(17) . 3_655 ?
Si09 Se04 Cs01 88.02(2) 2_655 4_656 ?
Si09 Se04 Cs01 88.57(8) 2_655 . ?
Si09 Se04 Cs01 93.95(2) 2_655 6_556 ?
Si09 Se04 Cs01 161.27(8) 2_655 5_556 ?
Si0A Se04 Cs01 91.78(5) . 4_656 ?
Si0A Se04 Cs01 89.43(5) . 5_556 ?
Si0A Se04 Cs01 85.94(5) . 6_556 ?
Si0A Se04 Cs01 156.42(5) . . ?
Si0A Se04 Si09 108.35(10) . 2_655 ?
Cs03 Se05 Cs01 172.42(2) 5_667 6_556 ?
Si0A Se05 Cs01 96.66(6) 3_665 6_556 ?
Si0A Se05 Cs01 84.72(5) . 6_556 ?
Si0A Se05 Cs03 90.20(5) . 5_667 ?
Si0A Se05 Cs03 90.25(5) 3_665 5_667 ?
Cs01 Se06 Cs01 115.667(15) 3_665 . ?
Cs01 Se06 Cs01 115.667(15) 3_665 2_655 ?
Cs01 Se06 Cs01 115.667(15) 2_655 . ?
Si09 Se06 Cs01 102.19(2) . 2_655 ?
Si09 Se06 Cs01 102.19(2) . . ?
Si09 Se06 Cs01 102.19(2) . 3_665 ?
Cs02 Se07 Cs01 107.07(2) 5_557 5_556 ?
Cs03 Se07 Cs01 93.84(2) 2_545 5_556 ?
Cs03 Se07 Cs02 115.78(2) 2_545 5_557 ?
Si0A Se07 Cs01 105.64(6) . 5_556 ?
Si0A Se07 Cs02 121.81(6) . 5_557 ?
Si0A Se07 Cs03 108.42(6) . 2_545 ?
Cs01 Cl08 Cs01 93.496(12) 6_556 4_556 ?
Cs01 Cl08 Cs01 180.0 4_556 . ?
Cs01 Cl08 Cs01 86.504(12) 5_556 . ?
Cs01 Cl08 Cs01 86.504(12) 6_556 2 ?
Cs01 Cl08 Cs01 86.504(12) 6_556 . ?
Cs01 Cl08 Cs01 86.504(12) 5_556 3 ?
Cs01 Cl08 Cs01 180.0 6_556 3 ?
Cs01 Cl08 Cs01 180.0 5_556 2 ?
Cs01 Cl08 Cs01 93.496(12) 6_556 5_556 ?
Cs01 Cl08 Cs01 86.504(12) 4_556 2 ?
Cs01 Cl08 Cs01 93.496(12) 2 . ?
Cs01 Cl08 Cs01 93.496(12) 3 2 ?
Cs01 Cl08 Cs01 86.504(12) 4_556 3 ?
Cs01 Cl08 Cs01 93.496(12) 3 . ?
Cs01 Cl08 Cs01 93.496(12) 5_556 4_556 ?
Se04 Si09 Se04 109.79(8) . 3_665 ?
Se04 Si09 Se04 109.79(8) 2_655 3_665 ?
Se04 Si09 Se04 109.79(8) 2_655 . ?
Se06 Si09 Se04 109.15(8) . 3_665 ?
Se06 Si09 Se04 109.15(8) . . ?
Se06 Si09 Se04 109.15(8) . 2_655 ?
Se04 Si0A Cs01 60.99(5) . 6_556 ?
Se05 Si0A Cs01 157.28(7) 2_655 6_556 ?
Se05 Si0A Cs01 62.52(5) . 6_556 ?
Se05 Si0A Se04 107.54(8) 2_655 . ?
Se05 Si0A Se04 112.71(8) . . ?
Se07 Si0A Cs01 92.25(6) . 6_556 ?
Se07 Si0A Se04 108.31(9) . . ?
Se07 Si0A Se05 110.35(9) . 2_655 ?
Se07 Si0A Se05 107.38(8) . . ?

loop_
_geom_bond_atom_site_label_1
_geom_bond_atom_site_label_2
_geom_bond_distance
_geom_bond_site_symmetry_2
_geom_bond_publ_flag
Cs01 Cs01 5.0479(9) 3 ?
Cs01 Cs01 4.7489(9) 5_556 ?
Cs01 Cs01 4.7489(9) 6_556 ?
Cs01 Cs01 5.0479(9) 2 ?
Cs01 Se04 3.9667(9) . ?
Cs01 Se04 3.9433(9) 4_656 ?
Cs01 Se04 3.7081(8) 5_556 ?
Cs01 Se04 4.0432(8) 6_556 ?
Cs01 Se05 3.7684(9) 5_556 ?
Cs01 Se06 3.5474(6) . ?
Cs01 Se07 3.5606(10) 6_556 ?
Cs01 Cl08 3.4653(5) . ?
Cs01 Si0A 4.229(2) 5_556 ?
Cs02 Se07 3.6987(8) 4_557 ?
Cs02 Se07 3.6987(8) 5_557 ?
Cs02 Se07 3.6987(8) 6_557 ?
Cs02 Se07 3.6987(8) . ?
Cs02 Se07 3.6987(8) 2 ?
Cs02 Se07 3.6987(8) 3 ?
Cs03 Se05 3.8261(11) 4_657 ?
Cs03 Se05 3.8261(11) 5_557 ?
Cs03 Se05 3.8261(11) 6_547 ?
Cs03 Se07 3.6456(9) 3_655 ?
Cs03 Se07 3.6456(9) 2_545 ?
Cs03 Se07 3.6456(9) . ?
Se04 Si09 2.2953(13) 2_655 ?
Se04 Si0A 2.314(2) . ?
Se05 Si0A 2.295(2) 3_665 ?
Se05 Si0A 2.298(2) . ?
Se06 Si09 2.171(4) . ?
Se07 Si0A 2.164(2) . ?
